data_7208430
loop_
_publ_author_name
'Zhang, Hai-Xia'
'Wang, Fei'
'Tan, Yan-Xi'
'Kang, Yao'
'Zhang, Jian'

_publ_section_title
;
 Homochiral porous metal--organic frameworks containing only achiral
 building blocks for enantioselective separation
;
_journal_issue 32
_journal_name_full 'Journal of Materials Chemistry'
_journal_page_first 16288
_journal_paper_doi 10.1039/c2jm33269h
_journal_volume 22
_journal_year 2012
_chemical_formula_sum 'C32 H28 Co2 N4 O10'
_chemical_formula_weight 746.44
_chemical_name_systematic
;
?
;
_space_group_IT_number 19
_symmetry_cell_setting orthorhombic
_symmetry_space_group_name_Hall 'P 2ac 2ab'
_symmetry_space_group_name_H-M 'P 21 21 21'
_atom_sites_solution_hydrogens geom
_atom_sites_solution_primary direct
_atom_sites_solution_secondary difmap
_audit_creation_method SHELXL-97
_cell_angle_alpha 90.00
_cell_angle_beta 90.00
_cell_angle_gamma 90.00
_cell_formula_units_Z 4
_cell_length_a 11.4659(3)
_cell_length_b 13.2732(3)
_cell_length_c 26.1201(12)
_cell_measurement_reflns_used 3736
_cell_measurement_temperature 173(2)
_cell_measurement_theta_max 29.1372
_cell_measurement_theta_min 2.3345
_cell_volume 3975.2(2)
_computing_cell_refinement 'Bruker FRAMBO'
_computing_data_collection 'Bruker FRAMBO'
_computing_data_reduction 'Bruker SAINT'
_computing_molecular_graphics 'Bruker SHELXTL'
_computing_publication_material 'Bruker SHELXTL'
_computing_structure_refinement 'SHELXL-97 (Sheldrick, 1997)'
_computing_structure_solution 'SHELXS-97 (Sheldrick, 1990)'
_diffrn_ambient_temperature 173(2)
_diffrn_detector_area_resol_mean none
_diffrn_measured_fraction_theta_full 0.999
_diffrn_measured_fraction_theta_max 0.999
_diffrn_measurement_device_type 'Xcalibur, Eos'
_diffrn_measurement_method 'phi and omega scans'
_diffrn_radiation_monochromator graphite
_diffrn_radiation_source 'Enhance (Mo) X-ray Source'
_diffrn_radiation_type MoK\a
_diffrn_radiation_wavelength 0.71073
_diffrn_reflns_av_R_equivalents 0.0300
_diffrn_reflns_av_sigmaI/netI 0.0624
_diffrn_reflns_limit_h_max 13
_diffrn_reflns_limit_h_min -13
_diffrn_reflns_limit_k_max 15
_diffrn_reflns_limit_k_min -15
_diffrn_reflns_limit_l_max 31
_diffrn_reflns_limit_l_min -15
_diffrn_reflns_number 10381
_diffrn_reflns_theta_full 25.00
_diffrn_reflns_theta_max 25.00
_diffrn_reflns_theta_min 2.35
_diffrn_standards_decay_% none
_diffrn_standards_interval_count none
_diffrn_standards_interval_time none
_diffrn_standards_number none
_exptl_absorpt_coefficient_mu 0.886
_exptl_absorpt_correction_T_max 1.00000
_exptl_absorpt_correction_T_min 0.83930
_exptl_absorpt_correction_type multi-scan
_exptl_absorpt_process_details
;
CrysAlisPro, Agilent Technologies,
Version 1.171.34.49 (release 20-01-2011 CrysAlis171 .NET)
(compiled Jan 20 2011,15:58:25)
Empirical absorption correction using spherical harmonics,
implemented in SCALE3 ABSPACK scaling algorithm.
;
_exptl_crystal_colour Red
_exptl_crystal_density_diffrn 1.247
_exptl_crystal_density_method 'not measured'
_exptl_crystal_description Prism
_exptl_crystal_F_000 1528
_exptl_crystal_size_max 0.20
_exptl_crystal_size_mid 0.16
_exptl_crystal_size_min 0.14
_refine_diff_density_max 0.980
_refine_diff_density_min -0.550
_refine_diff_density_rms 0.161
_refine_ls_abs_structure_details 'Flack H D (1983), Acta Cryst. A39, 876-881'
_refine_ls_abs_structure_Flack 0.02(3)
_refine_ls_extinction_method none
_refine_ls_goodness_of_fit_ref 1.156
_refine_ls_hydrogen_treatment none
_refine_ls_matrix_type full
_refine_ls_number_parameters 433
_refine_ls_number_reflns 6431
_refine_ls_number_restraints 0
_refine_ls_restrained_S_all 1.156
_refine_ls_R_factor_all 0.0737
_refine_ls_R_factor_gt 0.0567
_refine_ls_shift/su_max 0.003
_refine_ls_shift/su_mean 0.000
_refine_ls_structure_factor_coef Fsqd
_refine_ls_weighting_details 'calc w=1/[\s^2^(Fo^2^)+(0.1188P)^2^+2.4179P] where P=(Fo^2^+2Fc^2^)/3'
_refine_ls_weighting_scheme calc
_refine_ls_wR_factor_gt 0.1789
_refine_ls_wR_factor_ref 0.1964
_reflns_number_gt 5409
_reflns_number_total 6431
_reflns_threshold_expression >2sigma(I)
_cod_data_source_file c2jm33269h.txt
_cod_data_source_block 1_(R)-1-phenylethanol
_cod_depositor_comments
;
The following automatic conversions were performed:

'_symmetry_cell_setting' value 'Orthorhombic' changed to
'orthorhombic' according to
/home/saulius/struct/CIF-dictionaries/cif_core.dic dictionary named
'cif_core.dic' version 2.4.1 from 2010-06-29.

Automatic conversion script
Id: cif_fix_values 1891 2012-01-12 08:04:46Z andrius 
;
_cod_original_sg_symbol_H-M P2(1)2(1)2(1)
_cod_database_code 7208430

loop_
_symmetry_equiv_pos_as_xyz
'x, y, z'
'-x+1/2, -y, z+1/2'
'x+1/2, -y+1/2, -z'
'-x, y+1/2, -z+1/2'

loop_
_atom_site_label
_atom_site_type_symbol
_atom_site_fract_x
_atom_site_fract_y
_atom_site_fract_z
_atom_site_U_iso_or_equiv
_atom_site_adp_type
_atom_site_occupancy
_atom_site_symmetry_multiplicity
_atom_site_calc_flag
_atom_site_refinement_flags
Co1 Co 0.15121(7) 0.94429(7) 0.07833(3) 0.0157(2) Uani 1 1 d .
Co2 Co -0.10516(7) 1.04968(7) 0.14009(3) 0.0150(2) Uani 1 1 d .
O1W O 0.0762(4) 1.0720(3) 0.11521(19) 0.0201(11) Uani 1 1 d .
H5B H 0.0789 1.1300 0.0914 0.024 Uiso 1 1 calc R
H5C H 0.1242 1.0894 0.1455 0.024 Uiso 1 1 calc R
O1 O -0.7221(4) 1.1086(4) 0.1618(3) 0.0417(16) Uani 1 1 d .
O2 O 0.5098(5) 1.2795(4) -0.0613(3) 0.0391(15) Uani 1 1 d .
O3 O -0.7043(4) 0.9562(4) 0.1271(2) 0.0266(11) Uani 1 1 d .
O4 O 0.0522(4) 1.4315(3) 0.3164(2) 0.0271(12) Uani 1 1 d .
O5 O -0.0760(4) 1.3487(4) 0.3664(2) 0.0256(12) Uani 1 1 d .
O6 O 0.0115(4) 0.9342(4) 0.02940(18) 0.0233(11) Uani 1 1 d .
O7 O 0.3416(5) 1.3289(4) -0.0950(2) 0.0308(13) Uani 1 1 d .
O8 O -0.1445(4) 0.9477(4) 0.08168(19) 0.0245(11) Uani 1 1 d .
O9 O -0.2581(9) 1.1749(8) -0.1427(4) 0.102(3) Uani 1 1 d .
H9A H -0.2484 1.2360 -0.1498 0.153 Uiso 1 1 calc R
N1 N -0.2655(5) 0.6785(4) -0.0402(2) 0.0244(14) Uani 1 1 d .
N2 N -0.0726(5) 1.1502(4) 0.2037(2) 0.0226(13) Uani 1 1 d .
N3 N 0.2323(5) 1.0461(5) 0.0226(2) 0.0243(13) Uani 1 1 d .
N4 N -0.2894(5) 1.0387(5) 0.1595(2) 0.0237(13) Uani 1 1 d .
C1 C 0.3488(6) 1.0582(6) 0.0236(3) 0.0348(18) Uani 1 1 d .
H1A H 0.3942 1.0150 0.0446 0.042 Uiso 1 1 calc R
C2 C -0.2248(7) 0.7630(6) 0.0381(3) 0.036(2) Uani 1 1 d .
H2A H -0.2383 0.7692 0.0738 0.043 Uiso 1 1 calc R
C3 C -0.0197(6) 1.3612(5) 0.3264(3) 0.0209(16) Uani 1 1 d .
C4 C -0.0073(8) 1.2335(5) 0.1972(3) 0.0328(19) Uani 1 1 d .
H4A H 0.0258 1.2462 0.1645 0.039 Uiso 1 1 calc R
C5 C -0.1182(7) 1.1342(5) 0.2498(3) 0.0302(18) Uani 1 1 d .
H5A H -0.1626 1.0747 0.2551 0.036 Uiso 1 1 calc R
C6 C -0.2791(8) 0.6881(6) 0.0109(3) 0.037(2) Uani 1 1 d .
H6A H -0.3276 0.6416 0.0286 0.045 Uiso 1 1 calc R
C7 C -0.3534(7) 1.1234(5) 0.1651(3) 0.0287(18) Uani 1 1 d .
H7A H -0.3136 1.1856 0.1694 0.034 Uiso 1 1 calc R
C8 C 0.4050(7) 1.1319(6) -0.0052(3) 0.0342(19) Uani 1 1 d .
H8A H 0.4873 1.1392 -0.0030 0.041 Uiso 1 1 calc R
C9 C -0.5330(6) 1.0351(5) 0.1561(3) 0.0276(18) Uani 1 1 d .
C10 C 0.0132(8) 1.3013(6) 0.2364(3) 0.033(2) Uani 1 1 d .
H10A H 0.0610 1.3587 0.2307 0.039 Uiso 1 1 calc R
C11 C 0.3423(7) 1.1936(5) -0.0367(3) 0.0242(16) Uani 1 1 d .
C12 C -0.0356(6) 1.2853(5) 0.2836(3) 0.0191(15) Uani 1 1 d .
C13 C 0.2224(6) 1.1789(6) -0.0388(3) 0.0283(17) Uani 1 1 d .
H13A H 0.1751 1.2190 -0.0607 0.034 Uiso 1 1 calc R
C14 C 0.4030(7) 1.2741(5) -0.0669(3) 0.0246(16) Uani 1 1 d .
C15 C -0.1043(7) 1.1998(5) 0.2904(3) 0.0270(16) Uani 1 1 d .
H15A H -0.1408 1.1868 0.3224 0.032 Uiso 1 1 calc R
C16 C -0.1918(7) 0.7422(6) -0.0630(3) 0.0301(18) Uani 1 1 d .
H16A H -0.1794 0.7354 -0.0988 0.036 Uiso 1 1 calc R
C17 C -0.1339(7) 0.8160(5) -0.0379(3) 0.0295(18) Uani 1 1 d .
H17A H -0.0815 0.8588 -0.0559 0.035 Uiso 1 1 calc R
C18 C -0.4734(6) 1.1238(6) 0.1647(4) 0.035(2) Uani 1 1 d .
H18A H -0.5149 1.1848 0.1703 0.043 Uiso 1 1 calc R
C19 C -0.1514(6) 0.8286(5) 0.0139(3) 0.0205(15) Uani 1 1 d .
C20 C 0.1731(7) 1.1045(5) -0.0085(3) 0.0289(18) Uani 1 1 d .
H20A H 0.0911 1.0952 -0.0103 0.035 Uiso 1 1 calc R
C21 C -0.0906(6) 0.9116(5) 0.0448(3) 0.0221(16) Uani 1 1 d .
C22 C -0.3465(6) 0.9510(6) 0.1536(3) 0.0309(17) Uani 1 1 d .
H22A H -0.3034 0.8900 0.1510 0.037 Uiso 1 1 calc R
C23 C -0.4670(6) 0.9481(6) 0.1511(3) 0.037(2) Uani 1 1 d .
H23A H -0.5053 0.8855 0.1459 0.044 Uiso 1 1 calc R
C24 C -0.6643(6) 1.0325(6) 0.1484(3) 0.0259(17) Uani 1 1 d .
C25 C -0.1115(11) 1.1447(10) -0.0775(6) 0.100(5) Uani 1 1 d .
H25A H -0.1004 1.1337 -0.0407 0.150 Uiso 1 1 calc R
H25B H -0.0682 1.2049 -0.0881 0.150 Uiso 1 1 calc R
H25C H -0.0827 1.0861 -0.0965 0.150 Uiso 1 1 calc R
C26 C -0.2400(11) 1.1595(9) -0.0886(5) 0.071(3) Uani 1 1 d .
H26A H -0.2677 1.2207 -0.0699 0.085 Uiso 1 1 calc R
C27 C -0.3083(9) 1.0717(8) -0.0709(4) 0.056(3) Uani 1 1 d .
C28 C -0.3760(11) 1.0142(10) -0.1031(6) 0.087(4) Uani 1 1 d .
H28A H -0.3794 1.0299 -0.1386 0.104 Uiso 1 1 calc R
C29 C -0.4414(11) 0.9305(10) -0.0834(6) 0.079(4) Uani 1 1 d .
H29A H -0.4864 0.8907 -0.1063 0.095 Uiso 1 1 calc R
C30 C -0.4403(12) 0.9074(9) -0.0333(7) 0.083(4) Uani 1 1 d .
H30A H -0.4846 0.8525 -0.0205 0.100 Uiso 1 1 calc R
C31 C -0.3712(10) 0.9676(10) -0.0001(6) 0.077(4) Uani 1 1 d .
H31A H -0.3684 0.9539 0.0355 0.093 Uiso 1 1 calc R
C32 C -0.3064(9) 1.0484(9) -0.0211(5) 0.062(3) Uani 1 1 d .
H32A H -0.2595 1.0878 0.0012 0.074 Uiso 1 1 calc R

loop_
_atom_site_aniso_label
_atom_site_aniso_U_11
_atom_site_aniso_U_22
_atom_site_aniso_U_33
_atom_site_aniso_U_23
_atom_site_aniso_U_13
_atom_site_aniso_U_12
Co1 0.0160(4) 0.0163(4) 0.0150(5) -0.0002(4) 0.0018(4) -0.0001(4)
Co2 0.0165(4) 0.0143(4) 0.0142(4) -0.0009(4) -0.0019(4) 0.0005(4)
O1W 0.018(2) 0.020(2) 0.022(3) 0.002(2) 0.000(2) -0.0004(19)
O1 0.020(2) 0.048(3) 0.057(4) -0.028(3) -0.010(3) 0.009(2)
O2 0.029(3) 0.041(3) 0.048(4) 0.024(3) -0.005(3) -0.007(2)
O3 0.021(2) 0.025(2) 0.033(3) -0.005(3) -0.011(2) -0.002(2)
O4 0.037(3) 0.024(3) 0.021(3) -0.009(2) 0.003(2) -0.011(2)
O5 0.028(2) 0.027(3) 0.022(3) -0.008(2) 0.007(2) -0.004(2)
O6 0.019(2) 0.031(3) 0.019(3) -0.002(2) -0.003(2) -0.004(2)
O7 0.027(3) 0.028(3) 0.038(3) 0.013(3) 0.002(3) -0.004(2)
O8 0.022(2) 0.029(2) 0.023(3) -0.010(3) -0.001(2) 0.002(2)
O9 0.133(8) 0.103(7) 0.070(6) 0.018(6) -0.027(7) -0.028(6)
N1 0.031(3) 0.024(3) 0.019(3) -0.005(3) -0.004(3) -0.004(3)
N2 0.028(3) 0.022(3) 0.018(3) -0.007(3) 0.002(3) -0.002(2)
N3 0.025(3) 0.020(3) 0.028(3) 0.004(3) 0.005(3) -0.004(3)
N4 0.018(3) 0.027(3) 0.026(3) -0.003(3) 0.000(3) 0.000(2)
C1 0.026(3) 0.041(4) 0.038(5) 0.018(4) 0.008(4) -0.001(4)
C2 0.045(5) 0.042(4) 0.023(4) -0.006(4) 0.003(4) -0.017(4)
C3 0.023(3) 0.021(3) 0.018(4) -0.007(3) -0.002(3) -0.001(3)
C4 0.053(5) 0.027(4) 0.018(4) -0.007(4) 0.008(4) -0.014(4)
C5 0.036(4) 0.023(3) 0.031(5) -0.004(3) 0.004(4) -0.010(3)
C6 0.052(5) 0.030(4) 0.030(5) -0.001(4) 0.003(4) -0.018(4)
C7 0.024(3) 0.025(3) 0.037(5) -0.006(4) -0.007(4) -0.003(3)
C8 0.024(4) 0.038(4) 0.041(5) 0.020(4) 0.001(4) 0.001(3)
C9 0.020(3) 0.031(4) 0.032(4) -0.002(4) -0.005(3) -0.001(3)
C10 0.042(5) 0.031(4) 0.026(5) -0.012(4) 0.016(4) -0.018(4)
C11 0.028(4) 0.024(3) 0.021(4) -0.001(3) 0.010(4) 0.002(3)
C12 0.025(3) 0.016(3) 0.017(4) -0.004(3) 0.002(3) -0.003(3)
C13 0.026(4) 0.032(4) 0.027(4) 0.008(4) 0.001(4) -0.001(3)
C14 0.027(4) 0.023(3) 0.024(4) -0.001(3) 0.005(4) -0.008(3)
C15 0.036(4) 0.030(4) 0.014(4) -0.006(3) 0.007(4) -0.007(3)
C16 0.037(4) 0.038(4) 0.016(4) -0.004(4) 0.002(4) -0.009(4)
C17 0.034(4) 0.028(4) 0.027(4) -0.004(3) 0.003(4) -0.013(3)
C18 0.022(3) 0.031(4) 0.054(6) -0.013(4) -0.003(4) 0.006(3)
C19 0.022(3) 0.022(3) 0.018(4) -0.008(3) -0.002(3) -0.002(3)
C20 0.030(4) 0.029(4) 0.028(4) 0.012(4) -0.001(4) 0.000(3)
C21 0.024(3) 0.019(3) 0.024(4) -0.001(3) -0.011(4) -0.007(3)
C22 0.024(3) 0.028(3) 0.041(5) -0.003(4) 0.004(3) -0.002(4)
C23 0.027(4) 0.029(4) 0.054(6) -0.005(5) 0.003(4) -0.009(3)
C24 0.017(3) 0.040(4) 0.020(4) -0.004(4) -0.006(3) 0.002(3)
C25 0.068(8) 0.111(10) 0.120(13) 0.002(11) 0.008(9) 0.013(8)
C26 0.071(7) 0.064(7) 0.078(9) -0.005(7) -0.017(7) 0.008(6)
C27 0.048(5) 0.059(6) 0.061(7) 0.005(6) -0.002(5) 0.002(5)
C28 0.077(9) 0.094(9) 0.090(11) -0.035(8) 0.009(8) 0.008(7)
C29 0.065(7) 0.079(9) 0.093(10) -0.027(9) -0.015(8) -0.018(6)
C30 0.070(8) 0.056(7) 0.123(14) 0.003(9) 0.020(9) 0.004(6)
C31 0.067(7) 0.087(9) 0.078(9) 0.021(8) 0.010(7) 0.044(7)
C32 0.047(5) 0.063(6) 0.075(8) 0.009(7) -0.015(6) 0.014(6)

loop_
_atom_type_symbol
_atom_type_description
_atom_type_scat_dispersion_real
_atom_type_scat_dispersion_imag
_atom_type_scat_source
C C 0.0033 0.0016 'International Tables Vol C Tables 4.2.6.8 and 6.1.1.4'
H H 0.0000 0.0000 'International Tables Vol C Tables 4.2.6.8 and 6.1.1.4'
N N 0.0061 0.0033 'International Tables Vol C Tables 4.2.6.8 and 6.1.1.4'
O O 0.0106 0.0060 'International Tables Vol C Tables 4.2.6.8 and 6.1.1.4'
Co Co 0.3494 0.9721 'International Tables Vol C Tables 4.2.6.8 and 6.1.1.4'

loop_
_geom_angle_atom_site_label_1
_geom_angle_atom_site_label_2
_geom_angle_atom_site_label_3
_geom_angle
_geom_angle_site_symmetry_1
_geom_angle_site_symmetry_3
O6 Co1 O3 178.8(2) . 1_655
O6 Co1 O5 93.9(2) . 4_545
O3 Co1 O5 87.3(2) 1_655 4_545
O6 Co1 O1W 91.04(18) . .
O3 Co1 O1W 89.12(19) 1_655 .
O5 Co1 O1W 90.24(19) 4_545 .
O6 Co1 N1 90.5(2) . 3_565
O3 Co1 N1 89.3(2) 1_655 3_565
O5 Co1 N1 92.5(2) 4_545 3_565
O1W Co1 N1 176.8(2) . 3_565
O6 Co1 N3 87.6(2) . .
O3 Co1 N3 91.3(2) 1_655 .
O5 Co1 N3 178.3(2) 4_545 .
O1W Co1 N3 88.9(2) . .
N1 Co1 N3 88.3(2) 3_565 .
O4 Co2 O7 179.5(2) 4_545 3_475
O4 Co2 O8 88.4(2) 4_545 .
O7 Co2 O8 91.4(2) 3_475 .
O4 Co2 N2 89.7(2) 4_545 .
O7 Co2 N2 90.4(2) 3_475 .
O8 Co2 N2 176.3(2) . .
O4 Co2 N4 96.2(2) 4_545 .
O7 Co2 N4 84.2(2) 3_475 .
O8 Co2 N4 85.2(2) . .
N2 Co2 N4 91.7(2) . .
O4 Co2 O1W 89.24(19) 4_545 .
O7 Co2 O1W 90.32(19) 3_475 .
O8 Co2 O1W 94.34(18) . .
N2 Co2 O1W 88.9(2) . .
N4 Co2 O1W 174.5(2) . .
Co1 O1W Co2 114.09(19) . .
Co1 O1W H5B 108.7 . .
Co2 O1W H5B 108.7 . .
Co1 O1W H5C 108.7 . .
Co2 O1W H5C 108.7 . .
H5B O1W H5C 107.6 . .
C24 O3 Co1 128.7(4) . 1_455
C3 O4 Co2 130.2(5) . 4
C3 O5 Co1 135.2(5) . 4
C21 O6 Co1 122.4(5) . .
C14 O7 Co2 128.0(5) . 3_575
C21 O8 Co2 135.2(4) . .
C26 O9 H9A 109.5 . .
C16 N1 C6 117.0(7) . .
C16 N1 Co1 123.9(5) . 3_465
C6 N1 Co1 118.8(5) . 3_465
C5 N2 C4 117.6(6) . .
C5 N2 Co2 122.0(5) . .
C4 N2 Co2 120.4(5) . .
C20 N3 C1 117.1(7) . .
C20 N3 Co1 123.7(5) . .
C1 N3 Co1 118.8(5) . .
C22 N4 C7 118.0(6) . .
C22 N4 Co2 120.2(5) . .
C7 N4 Co2 119.7(5) . .
N3 C1 C8 122.2(7) . .
N3 C1 H1A 118.9 . .
C8 C1 H1A 118.9 . .
C19 C2 C6 120.2(8) . .
C19 C2 H2A 119.9 . .
C6 C2 H2A 119.9 . .
O5 C3 O4 127.5(6) . .
O5 C3 C12 118.0(6) . .
O4 C3 C12 114.5(6) . .
N2 C4 C10 122.4(8) . .
N2 C4 H4A 118.8 . .
C10 C4 H4A 118.8 . .
N2 C5 C15 123.4(6) . .
N2 C5 H5A 118.3 . .
C15 C5 H5A 118.3 . .
N1 C6 C2 121.9(8) . .
N1 C6 H6A 119.1 . .
C2 C6 H6A 119.1 . .
N4 C7 C18 123.1(7) . .
N4 C7 H7A 118.5 . .
C18 C7 H7A 118.5 . .
C11 C8 C1 120.2(7) . .
C11 C8 H8A 119.9 . .
C1 C8 H8A 119.9 . .
C18 C9 C23 117.1(6) . .
C18 C9 C24 122.1(7) . .
C23 C9 C24 120.6(7) . .
C12 C10 C4 119.7(7) . .
C12 C10 H10A 120.1 . .
C4 C10 H10A 120.1 . .
C8 C11 C13 117.5(7) . .
C8 C11 C14 120.0(7) . .
C13 C11 C14 122.5(7) . .
C10 C12 C15 118.1(6) . .
C10 C12 C3 120.7(6) . .
C15 C12 C3 121.1(6) . .
C20 C13 C11 118.7(7) . .
C20 C13 H13A 120.7 . .
C11 C13 H13A 120.7 . .
O2 C14 O7 126.4(7) . .
O2 C14 C11 116.0(7) . .
O7 C14 C11 117.5(7) . .
C5 C15 C12 118.8(7) . .
C5 C15 H15A 120.6 . .
C12 C15 H15A 120.6 . .
N1 C16 C17 123.6(7) . .
N1 C16 H16A 118.2 . .
C17 C16 H16A 118.2 . .
C16 C17 C19 119.5(7) . .
C16 C17 H17A 120.3 . .
C19 C17 H17A 120.3 . .
C7 C18 C9 119.5(7) . .
C7 C18 H18A 120.2 . .
C9 C18 H18A 120.2 . .
C2 C19 C17 117.8(7) . .
C2 C19 C21 119.7(7) . .
C17 C19 C21 122.5(7) . .
N3 C20 C13 124.3(7) . .
N3 C20 H20A 117.8 . .
C13 C20 H20A 117.8 . .
O8 C21 O6 127.7(6) . .
O8 C21 C19 117.3(6) . .
O6 C21 C19 114.9(6) . .
N4 C22 C23 121.0(7) . .
N4 C22 H22A 119.5 . .
C23 C22 H22A 119.5 . .
C22 C23 C9 121.2(7) . .
C22 C23 H23A 119.4 . .
C9 C23 H23A 119.4 . .
O3 C24 O1 125.7(6) . .
O3 C24 C9 116.4(6) . .
O1 C24 C9 117.8(6) . .
C26 C25 H25A 109.5 . .
C26 C25 H25B 109.5 . .
H25A C25 H25B 109.5 . .
C26 C25 H25C 109.5 . .
H25A C25 H25C 109.5 . .
H25B C25 H25C 109.5 . .
O9 C26 C27 110.0(10) . .
O9 C26 C25 110.2(12) . .
C27 C26 C25 110.7(10) . .
O9 C26 H26A 108.6 . .
C27 C26 H26A 108.6 . .
C25 C26 H26A 108.6 . .
C32 C27 C28 118.4(12) . .
C32 C27 C26 118.6(11) . .
C28 C27 C26 123.0(12) . .
C27 C28 C29 120.3(14) . .
C27 C28 H28A 119.9 . .
C29 C28 H28A 119.9 . .
C30 C29 C28 121.4(12) . .
C30 C29 H29A 119.3 . .
C28 C29 H29A 119.3 . .
C29 C30 C31 118.1(13) . .
C29 C30 H30A 121.0 . .
C31 C30 H30A 121.0 . .
C32 C31 C30 118.9(13) . .
C32 C31 H31A 120.6 . .
C30 C31 H31A 120.6 . .
C27 C32 C31 122.9(12) . .
C27 C32 H32A 118.5 . .
C31 C32 H32A 118.5 . .

loop_
_geom_bond_atom_site_label_1
_geom_bond_atom_site_label_2
_geom_bond_distance
_geom_bond_site_symmetry_2
Co1 O6 2.053(4) .
Co1 O3 2.096(5) 1_655
Co1 O5 2.107(5) 4_545
Co1 O1W 2.131(4) .
Co1 N1 2.135(6) 3_565
Co1 N3 2.194(6) .
Co2 O4 2.030(5) 4_545
Co2 O7 2.088(5) 3_475
Co2 O8 2.089(5) .
Co2 N2 2.162(6) .
Co2 N4 2.178(5) .
Co2 O1W 2.198(4) .
O1W H5B 0.9900 .
O1W H5C 0.9900 .
O1 C24 1.258(9) .
O2 C14 1.236(9) .
O3 C24 1.243(9) .
O3 Co1 2.096(5) 1_455
O4 C3 1.272(8) .
O4 Co2 2.030(5) 4
O5 C3 1.240(9) .
O5 Co1 2.107(5) 4
O6 C21 1.274(8) .
O7 C14 1.250(9) .
O7 Co2 2.088(5) 3_575
O8 C21 1.241(9) .
O9 C26 1.441(15) .
O9 H9A 0.8400 .
N1 C16 1.337(10) .
N1 C6 1.350(10) .
N1 Co1 2.135(6) 3_465
N2 C5 1.331(10) .
N2 C4 1.346(9) .
N3 C20 1.311(10) .
N3 C1 1.345(9) .
N4 C22 1.344(10) .
N4 C7 1.350(9) .
C1 C8 1.392(11) .
C1 H1A 0.9500 .
C2 C19 1.366(11) .
C2 C6 1.370(11) .
C2 H2A 0.9500 .
C3 C12 1.514(10) .
C4 C10 1.384(11) .
C4 H4A 0.9500 .
C5 C15 1.382(10) .
C5 H5A 0.9500 .
C6 H6A 0.9500 .
C7 C18 1.377(10) .
C7 H7A 0.9500 .
C8 C11 1.364(11) .
C8 H8A 0.9500 .
C9 C18 1.380(11) .
C9 C23 1.386(11) .
C9 C24 1.519(9) .
C10 C12 1.371(11) .
C10 H10A 0.9500 .
C11 C13 1.390(10) .
C11 C14 1.500(10) .
C12 C15 1.393(10) .
C13 C20 1.386(10) .
C13 H13A 0.9500 .
C15 H15A 0.9500 .
C16 C17 1.353(10) .
C16 H16A 0.9500 .
C17 C19 1.379(10) .
C17 H17A 0.9500 .
C18 H18A 0.9500 .
C19 C21 1.533(9) .
C20 H20A 0.9500 .
C22 C23 1.385(10) .
C22 H22A 0.9500 .
C23 H23A 0.9500 .
C25 C26 1.515(17) .
C25 H25A 0.9800 .
C25 H25B 0.9800 .
C25 H25C 0.9800 .
C26 C27 1.479(16) .
C26 H26A 1.0000 .
C27 C32 1.337(15) .
C27 C28 1.376(16) .
C28 C29 1.435(18) .
C28 H28A 0.9500 .
C29 C30 1.344(19) .
C29 H29A 0.9500 .
C30 C31 1.421(19) .
C30 H30A 0.9500 .
C31 C32 1.414(16) .
C31 H31A 0.9500 .
C32 H32A 0.9500 .
